data_7219861
loop_
_publ_author_name
'Basireddy, Venkata Subba Reddy'
'Ramisetti, Anjibabu'
'Reddy, Jagan Mohan'
'Balasubramanian, Sridhar'
'Ramalingamurthy, T.'
'Pranathi, Patlollu'
'kalivendi, shasi v'
'Prabhakar Rao, Tadikamalla'

_publ_section_title
;
 A short and highly convergent approach for the synthesis of rutaecarpine
 derivatives
;
_journal_name_full 'RSC Adv.'
_journal_paper_doi 10.1039/C4RA14093A
_journal_year 2015
_chemical_formula_moiety 'C19 H17 N3 O'
_chemical_formula_sum 'C19 H17 N3 O'
_chemical_formula_weight 303.36
_chemical_name_systematic
; 
 ? 
;
_space_group_IT_number 14
_symmetry_cell_setting monoclinic
_symmetry_space_group_name_Hall '-P 2yn'
_symmetry_space_group_name_H-M 'P 1 21/n 1'
_atom_sites_solution_hydrogens geom
_atom_sites_solution_primary direct
_atom_sites_solution_secondary difmap
_audit_creation_method SHELXL-97
_audit_update_record
;
2014-09-11 deposited with the CCDC.
2015-03-04 downloaded from the CCDC.
;
_cell_angle_alpha 90.00
_cell_angle_beta 100.007(10)
_cell_angle_gamma 90.00
_cell_formula_units_Z 4
_cell_length_a 13.2058(10)
_cell_length_b 5.2630(4)
_cell_length_c 22.7073(17)
_cell_measurement_reflns_used 4684
_cell_measurement_temperature 294(2)
_cell_measurement_theta_max 25.29
_cell_measurement_theta_min 2.90
_cell_volume 1554.2(2)
_computing_cell_refinement 'SAINT (Bruker, 2001)'
_computing_data_collection 'SMART (Bruker, 2001)'
_computing_data_reduction SAINT
_computing_molecular_graphics 'SHELXTL/PC (Sheldrick, 1990)'
_computing_publication_material SHELXL97
_computing_structure_refinement 'SHELXL-97 (Sheldrick, 2008)'
_computing_structure_solution 'SHELXS-97 (Sheldrick, 2008)'
_diffrn_ambient_temperature 294(2)
_diffrn_measured_fraction_theta_full 1.000
_diffrn_measured_fraction_theta_max 1.000
_diffrn_measurement_device 'Bruker SMART APEX CCD area-detector'
_diffrn_measurement_device_type 'Bruker SMART APEX CCD area-detector'
_diffrn_measurement_method '\w scan'
_diffrn_radiation_monochromator graphite
_diffrn_radiation_source 'fine-focus sealed tube'
_diffrn_radiation_type MoK\a
_diffrn_radiation_wavelength 0.71073
_diffrn_reflns_av_R_equivalents 0.0261
_diffrn_reflns_av_sigmaI/netI 0.0189
_diffrn_reflns_limit_h_max 15
_diffrn_reflns_limit_h_min -15
_diffrn_reflns_limit_k_max 6
_diffrn_reflns_limit_k_min -6
_diffrn_reflns_limit_l_max 26
_diffrn_reflns_limit_l_min -27
_diffrn_reflns_number 14139
_diffrn_reflns_theta_full 25.00
_diffrn_reflns_theta_max 25.00
_diffrn_reflns_theta_min 1.67
_diffrn_standards_number 0
_exptl_absorpt_coefficient_mu 0.082
_exptl_absorpt_correction_type none
_exptl_crystal_colour colorless
_exptl_crystal_density_diffrn 1.296
_exptl_crystal_density_method 'not measured'
_exptl_crystal_description block
_exptl_crystal_F_000 640
_exptl_crystal_size_max 0.21
_exptl_crystal_size_mid 0.18
_exptl_crystal_size_min 0.12
_refine_diff_density_max 0.363
_refine_diff_density_min -0.150
_refine_diff_density_rms 0.032
_refine_ls_extinction_method none
_refine_ls_goodness_of_fit_ref 1.108
_refine_ls_hydrogen_treatment mixed
_refine_ls_matrix_type full
_refine_ls_number_parameters 213
_refine_ls_number_reflns 2745
_refine_ls_number_restraints 0
_refine_ls_restrained_S_all 1.108
_refine_ls_R_factor_all 0.0530
_refine_ls_R_factor_gt 0.0469
_refine_ls_shift/su_max 0.001
_refine_ls_shift/su_mean 0.000
_refine_ls_structure_factor_coef Fsqd
_refine_ls_weighting_details 'calc w=1/[\s^2^(Fo^2^)+(0.0556P)^2^+0.4988P] where P=(Fo^2^+2Fc^2^)/3'
_refine_ls_weighting_scheme calc
_refine_ls_wR_factor_gt 0.1193
_refine_ls_wR_factor_ref 0.1247
_reflns_number_gt 2431
_reflns_number_total 2745
_reflns_threshold_expression I>2\s(I)
_cod_data_source_file c4ra14093a2.cif
_cod_data_source_block aw58m
_cod_original_sg_symbol_H-M 'P 21/n'
_cod_database_code 7219861

loop_
_symmetry_equiv_pos_as_xyz
'x, y, z'
'-x+1/2, y+1/2, -z+1/2'
'-x, -y, -z'
'x-1/2, -y-1/2, z-1/2'

loop_
_atom_site_label
_atom_site_type_symbol
_atom_site_fract_x
_atom_site_fract_y
_atom_site_fract_z
_atom_site_U_iso_or_equiv
_atom_site_adp_type
_atom_site_occupancy
_atom_site_symmetry_multiplicity
_atom_site_calc_flag
_atom_site_refinement_flags
C1 C 0.66619(13) 0.6520(4) 0.85684(8) 0.0463(4) Uani 1 1 d .
C2 C 0.65422(16) 0.7012(4) 0.79565(8) 0.0579(5) Uani 1 1 d .
H2 H 0.6890 0.6061 0.7710 0.070 Uiso 1 1 calc R
C3 C 0.58934(16) 0.8950(5) 0.77314(9) 0.0664(6) Uani 1 1 d .
H3 H 0.5800 0.9310 0.7325 0.080 Uiso 1 1 calc R
C4 C 0.53685(16) 1.0397(5) 0.80999(9) 0.0658(6) Uani 1 1 d .
H4 H 0.4936 1.1704 0.7935 0.079 Uiso 1 1 calc R
C5 C 0.54838(14) 0.9912(4) 0.87012(9) 0.0549(5) Uani 1 1 d .
H5 H 0.5137 1.0890 0.8943 0.066 Uiso 1 1 calc R
C6 C 0.61267(13) 0.7938(4) 0.89465(8) 0.0443(4) Uani 1 1 d .
C7 C 0.64330(13) 0.6938(3) 0.95352(8) 0.0417(4) Uani 1 1 d .
C8 C 0.71189(12) 0.5053(3) 0.94934(7) 0.0404(4) Uani 1 1 d .
C9 C 0.76505(12) 0.3500(3) 1.00005(7) 0.0410(4) Uani 1 1 d .
H9 H 0.7570 0.1706 0.9886 0.049 Uiso 1 1 calc R
C10 C 0.93251(14) 0.3088(4) 1.06225(9) 0.0583(5) Uani 1 1 d .
C11 C 0.87386(14) 0.2022(4) 1.10644(8) 0.0511(5) Uani 1 1 d .
C12 C 0.92317(16) 0.0615(5) 1.15494(10) 0.0655(6) Uani 1 1 d .
H12 H 0.9919 0.0172 1.1572 0.079 Uiso 1 1 calc R
C13 C 0.87111(18) -0.0125(4) 1.19953(10) 0.0663(6) Uani 1 1 d .
H13 H 0.9038 -0.1114 1.2312 0.080 Uiso 1 1 calc R
C14 C 0.77029(18) 0.0607(4) 1.19711(9) 0.0598(5) Uani 1 1 d .
H14 H 0.7359 0.0157 1.2280 0.072 Uiso 1 1 calc R
C15 C 0.71998(15) 0.1992(4) 1.14967(8) 0.0518(5) Uani 1 1 d .
H15 H 0.6522 0.2492 1.1488 0.062 Uiso 1 1 calc R
C16 C 0.77015(14) 0.2650(3) 1.10286(8) 0.0441(4) Uani 1 1 d .
C17 C 0.68970(15) 0.6551(4) 1.06243(8) 0.0526(5) Uani 1 1 d .
H17A H 0.7516 0.7575 1.0670 0.063 Uiso 1 1 calc R
H17B H 0.6625 0.6656 1.0994 0.063 Uiso 1 1 calc R
C18 C 0.61150(13) 0.7607(3) 1.01180(8) 0.0448(4) Uani 1 1 d .
H18A H 0.5442 0.6896 1.0133 0.054 Uiso 1 1 calc R
H18B H 0.6073 0.9438 1.0156 0.054 Uiso 1 1 calc R
C19 C 0.79233(15) 0.2901(4) 0.86908(9) 0.0572(5) Uani 1 1 d .
H19A H 0.7580 0.2237 0.8315 0.086 Uiso 1 1 calc R
H19B H 0.8069 0.1539 0.8974 0.086 Uiso 1 1 calc R
H19C H 0.8555 0.3698 0.8638 0.086 Uiso 1 1 calc R
N1 N 0.72663(11) 0.4756(3) 0.89109(6) 0.0460(4) Uani 1 1 d .
N2 N 0.87500(11) 0.4072(3) 1.01319(7) 0.0534(4) Uani 1 1 d .
N3 N 0.71561(11) 0.3902(3) 1.05177(6) 0.0431(4) Uani 1 1 d .
O1 O 1.02765(10) 0.3190(4) 1.07207(8) 0.0872(6) Uani 1 1 d .
H1N H 0.9018(17) 0.487(4) 0.9846(10) 0.065(6) Uiso 1 1 d .

loop_
_atom_site_aniso_label
_atom_site_aniso_U_11
_atom_site_aniso_U_22
_atom_site_aniso_U_33
_atom_site_aniso_U_23
_atom_site_aniso_U_13
_atom_site_aniso_U_12
C1 0.0428(9) 0.0553(11) 0.0418(9) -0.0047(8) 0.0104(7) -0.0116(8)
C2 0.0600(12) 0.0733(14) 0.0426(11) -0.0058(10) 0.0147(9) -0.0106(11)
C3 0.0637(13) 0.0912(17) 0.0430(11) 0.0072(11) 0.0061(9) -0.0114(12)
C4 0.0547(12) 0.0811(15) 0.0595(13) 0.0140(11) 0.0043(10) 0.0010(11)
C5 0.0452(10) 0.0662(13) 0.0542(11) 0.0004(10) 0.0115(8) 0.0005(9)
C6 0.0383(9) 0.0525(10) 0.0427(9) -0.0028(8) 0.0091(7) -0.0083(8)
C7 0.0370(8) 0.0460(10) 0.0437(9) -0.0059(8) 0.0115(7) -0.0077(7)
C8 0.0367(8) 0.0464(10) 0.0399(9) -0.0055(7) 0.0115(7) -0.0105(7)
C9 0.0379(9) 0.0421(9) 0.0459(9) -0.0043(8) 0.0153(7) -0.0069(7)
C10 0.0416(10) 0.0684(13) 0.0651(13) 0.0150(11) 0.0100(9) -0.0106(9)
C11 0.0471(10) 0.0541(11) 0.0518(11) 0.0050(9) 0.0079(8) -0.0121(9)
C12 0.0538(12) 0.0747(15) 0.0666(13) 0.0161(11) 0.0063(10) -0.0064(11)
C13 0.0735(14) 0.0674(14) 0.0562(12) 0.0147(11) 0.0059(10) -0.0051(11)
C14 0.0810(15) 0.0565(12) 0.0456(11) 0.0030(9) 0.0212(10) -0.0079(11)
C15 0.0603(11) 0.0500(11) 0.0493(11) -0.0020(9) 0.0209(9) -0.0034(9)
C16 0.0502(10) 0.0395(9) 0.0437(10) -0.0039(7) 0.0116(8) -0.0100(8)
C17 0.0655(12) 0.0476(11) 0.0472(10) -0.0097(9) 0.0163(9) -0.0056(9)
C18 0.0475(10) 0.0427(9) 0.0468(10) -0.0066(8) 0.0161(8) -0.0039(8)
C19 0.0599(12) 0.0637(13) 0.0538(11) -0.0111(10) 0.0261(9) -0.0009(10)
N1 0.0460(8) 0.0532(9) 0.0421(8) -0.0064(7) 0.0170(6) -0.0046(7)
N2 0.0390(8) 0.0674(11) 0.0558(10) 0.0151(8) 0.0141(7) -0.0100(8)
N3 0.0473(8) 0.0430(8) 0.0417(8) -0.0017(6) 0.0156(6) -0.0037(6)
O1 0.0392(8) 0.1274(15) 0.0930(12) 0.0488(11) 0.0057(7) -0.0146(8)

loop_
_atom_type_symbol
_atom_type_description
_atom_type_scat_dispersion_real
_atom_type_scat_dispersion_imag
_atom_type_scat_source
C C 0.0033 0.0016 'International Tables Vol C Tables 4.2.6.8 and 6.1.1.4'
H H 0.0000 0.0000 'International Tables Vol C Tables 4.2.6.8 and 6.1.1.4'
N N 0.0061 0.0033 'International Tables Vol C Tables 4.2.6.8 and 6.1.1.4'
O O 0.0106 0.0060 'International Tables Vol C Tables 4.2.6.8 and 6.1.1.4'

loop_
_geom_angle_atom_site_label_1
_geom_angle_atom_site_label_2
_geom_angle_atom_site_label_3
_geom_angle
N1 C1 C2 130.03(17)
N1 C1 C6 108.36(15)
C2 C1 C6 121.60(18)
C3 C2 C1 117.66(19)
C3 C2 H2 121.2
C1 C2 H2 121.2
C2 C3 C4 121.55(19)
C2 C3 H3 119.2
C4 C3 H3 119.2
C5 C4 C3 120.8(2)
C5 C4 H4 119.6
C3 C4 H4 119.6
C4 C5 C6 119.40(19)
C4 C5 H5 120.3
C6 C5 H5 120.3
C5 C6 C1 118.93(17)
C5 C6 C7 134.58(17)
C1 C6 C7 106.46(16)
C8 C7 C6 106.72(15)
C8 C7 C18 121.75(16)
C6 C7 C18 131.53(16)
C7 C8 N1 110.92(16)
C7 C8 C9 125.39(15)
N1 C8 C9 123.69(15)
N3 C9 N2 111.99(14)
N3 C9 C8 109.13(14)
N2 C9 C8 111.32(14)
N3 C9 H9 108.1
N2 C9 H9 108.1
C8 C9 H9 108.1
O1 C10 N2 122.96(18)
O1 C10 C11 121.90(18)
N2 C10 C11 115.00(16)
C12 C11 C16 119.41(18)
C12 C11 C10 120.67(18)
C16 C11 C10 119.60(17)
C13 C12 C11 120.6(2)
C13 C12 H12 119.7
C11 C12 H12 119.7
C12 C13 C14 119.6(2)
C12 C13 H13 120.2
C14 C13 H13 120.2
C15 C14 C13 120.82(18)
C15 C14 H14 119.6
C13 C14 H14 119.6
C14 C15 C16 120.14(19)
C14 C15 H15 119.9
C16 C15 H15 119.9
C15 C16 C11 119.27(18)
C15 C16 N3 119.98(17)
C11 C16 N3 120.74(15)
N3 C17 C18 111.86(15)
N3 C17 H17A 109.2
C18 C17 H17A 109.2
N3 C17 H17B 109.2
C18 C17 H17B 109.2
H17A C17 H17B 107.9
C7 C18 C17 109.03(15)
C7 C18 H18A 109.9
C17 C18 H18A 109.9
C7 C18 H18B 109.9
C17 C18 H18B 109.9
H18A C18 H18B 108.3
N1 C19 H19A 109.5
N1 C19 H19B 109.5
H19A C19 H19B 109.5
N1 C19 H19C 109.5
H19A C19 H19C 109.5
H19B C19 H19C 109.5
C1 N1 C8 107.54(14)
C1 N1 C19 125.65(15)
C8 N1 C19 126.81(16)
C10 N2 C9 119.33(15)
C10 N2 H1N 123.0(14)
C9 N2 H1N 116.9(14)
C16 N3 C9 110.95(14)
C16 N3 C17 114.01(14)
C9 N3 C17 114.98(14)

loop_
_geom_bond_atom_site_label_1
_geom_bond_atom_site_label_2
_geom_bond_distance
C1 N1 1.374(2)
C1 C2 1.395(3)
C1 C6 1.416(3)
C2 C3 1.372(3)
C2 H2 0.9300
C3 C4 1.401(3)
C3 H3 0.9300
C4 C5 1.371(3)
C4 H4 0.9300
C5 C6 1.395(3)
C5 H5 0.9300
C6 C7 1.428(2)
C7 C8 1.358(2)
C7 C18 1.498(2)
C8 N1 1.379(2)
C8 C9 1.485(2)
C9 N3 1.455(2)
C9 N2 1.462(2)
C9 H9 0.9800
C10 O1 1.238(2)
C10 N2 1.339(3)
C10 C11 1.480(3)
C11 C12 1.391(3)
C11 C16 1.397(3)
C12 C13 1.375(3)
C12 H12 0.9300
C13 C14 1.378(3)
C13 H13 0.9300
C14 C15 1.373(3)
C14 H14 0.9300
C15 C16 1.391(2)
C15 H15 0.9300
C16 N3 1.417(2)
C17 N3 1.465(2)
C17 C18 1.511(3)
C17 H17A 0.9700
C17 H17B 0.9700
C18 H18A 0.9700
C18 H18B 0.9700
C19 N1 1.452(2)
C19 H19A 0.9600
C19 H19B 0.9600
C19 H19C 0.9600
N2 H1N 0.90(2)

loop_
_geom_hbond_atom_site_label_D
_geom_hbond_atom_site_label_H
_geom_hbond_atom_site_label_A
_geom_hbond_distance_DH
_geom_hbond_distance_HA
_geom_hbond_distance_DA
_geom_hbond_angle_DHA
_geom_hbond_site_symmetry_A
N2 H1N O1 0.90(2) 2.00(2) 2.888(2) 174(2) 3_767

loop_
_geom_torsion_atom_site_label_1
_geom_torsion_atom_site_label_2
_geom_torsion_atom_site_label_3
_geom_torsion_atom_site_label_4
_geom_torsion
N1 C1 C2 C3 -178.67(19)
C6 C1 C2 C3 0.8(3)
C1 C2 C3 C4 0.2(3)
C2 C3 C4 C5 -0.3(3)
C3 C4 C5 C6 -0.5(3)
C4 C5 C6 C1 1.4(3)
C4 C5 C6 C7 179.0(2)
N1 C1 C6 C5 178.01(16)
C2 C1 C6 C5 -1.5(3)
N1 C1 C6 C7 -0.26(19)
C2 C1 C6 C7 -179.81(16)
C5 C6 C7 C8 -177.3(2)
C1 C6 C7 C8 0.55(19)
C5 C6 C7 C18 3.7(3)
C1 C6 C7 C18 -178.42(17)
C6 C7 C8 N1 -0.65(19)
C18 C7 C8 N1 178.44(15)
C6 C7 C8 C9 179.21(15)
C18 C7 C8 C9 -1.7(3)
C7 C8 C9 N3 12.8(2)
N1 C8 C9 N3 -167.34(14)
C7 C8 C9 N2 -111.29(19)
N1 C8 C9 N2 68.6(2)
O1 C10 C11 C12 -13.7(4)
N2 C10 C11 C12 170.5(2)
O1 C10 C11 C16 159.7(2)
N2 C10 C11 C16 -16.1(3)
C16 C11 C12 C13 -0.9(3)
C10 C11 C12 C13 172.5(2)
C11 C12 C13 C14 -2.2(4)
C12 C13 C14 C15 2.3(3)
C13 C14 C15 C16 0.8(3)
C14 C15 C16 C11 -3.9(3)
C14 C15 C16 N3 174.94(17)
C12 C11 C16 C15 3.9(3)
C10 C11 C16 C15 -169.56(18)
C12 C11 C16 N3 -174.89(18)
C10 C11 C16 N3 11.6(3)
C8 C7 C18 C17 18.3(2)
C6 C7 C18 C17 -162.83(17)
N3 C17 C18 C7 -46.8(2)
C2 C1 N1 C8 179.37(19)
C6 C1 N1 C8 -0.12(19)
C2 C1 N1 C19 -1.6(3)
C6 C1 N1 C19 178.93(16)
C7 C8 N1 C1 0.49(19)
C9 C8 N1 C1 -179.37(15)
C7 C8 N1 C19 -178.54(16)
C9 C8 N1 C19 1.6(3)
O1 C10 N2 C9 169.7(2)
C11 C10 N2 C9 -14.5(3)
N3 C9 N2 C10 49.1(2)
C8 C9 N2 C10 171.56(18)
C15 C16 N3 C9 -156.59(16)
C11 C16 N3 C9 22.2(2)
C15 C16 N3 C17 71.7(2)
C11 C16 N3 C17 -109.50(19)
N2 C9 N3 C16 -50.52(19)
C8 C9 N3 C16 -174.23(14)
N2 C9 N3 C17 80.71(19)
C8 C9 N3 C17 -43.00(19)
C18 C17 N3 C16 -166.68(14)
C18 C17 N3 C9 63.6(2)
